data_4123933
loop_
_publ_author_name
'Zhang, S.-W.'
'Wei, Y.-G.'
'Yu, Q.'
'Shao, M.-C.'
'Tang, Y.-Q.'

_publ_section_title
;
 Toward quantum line-self-assembly process of nanomolecular building
 blocks leading to a novel one-dimensional nanomolecular polymer:
 single-crystal X-ray structure of ((H3 O)(+)12 ((H2 O) Mo O2.5 (Mo 36
 O108 (N O)4 (H2 O)16) O2.5 Mo (H2 O))(12-)
;
_journal_name_full 'Journal of the American Chemical Society'
_journal_page_first 6440
_journal_page_last 6441
_journal_volume 119
_journal_year 1997
_chemical_formula_sum 'H160 Mo38 N4 O191'
_chemical_name_systematic
;
(H3 O)12 ((H2 O) Mo O2.5 (Mo36 O108 (N O)4 (H2 O)16) O2.5 Mo (H2 O)) (H2 O)44
;
_space_group_IT_number 15
_symmetry_space_group_name_Hall '-C 2yc'
_symmetry_space_group_name_H-M 'C 1 2/c 1'
_cell_angle_alpha 90
_cell_angle_beta 90.28
_cell_angle_gamma 90
_cell_formula_units_Z 4
_cell_length_a 27.96
_cell_length_b 17.877
_cell_length_c 32.13
_cell_volume 16059.697
_citation_journal_id_ASTM JACSAT
_cod_data_source_file Zhang_JACSAT_1997_672.cif
_cod_data_source_block H160Mo38N4O191
_cod_original_cell_volume 16059.7
_cod_database_code 4123933

loop_
_symmetry_equiv_pos_as_xyz
x,y,z
-x,y,-z+1/2
-x,-y,-z
x,-y,z-1/2
x+1/2,y+1/2,z
-x+1/2,y+1/2,-z+1/2
-x+1/2,-y+1/2,-z
x+1/2,-y+1/2,z-1/2

loop_
_atom_site_label
_atom_site_type_symbol
_atom_site_fract_x
_atom_site_fract_y
_atom_site_fract_z
_atom_site_occupancy
_atom_site_U_iso_or_equiv
O3 O-2 0.1755 0.3611 0.102 1 0.0
O95 O-2 0.0409 0.7441 0.1962 1 0.0
O44 O-2 0.1963 0.6052 0.1571 1 0.0
Mo8 Mo+5 0.2581 0.5666 0.1724 1 0.0
O31 O-2 0.224 0.5393 -0.0784 1 0.0
O47 O-2 0.368 0.4015 0.1511 1 0.0
O82 O-2 0.2995 0.8136 0.0439 1 0.0
Mo17 Mo+5 0.0605 0.2442 0.0928 1 0.0
O80 O-2 0.1993 0.7681 0.0308 1 0.0
Mo4 Mo+5 0.3339 0.4775 0.1136 1 0.0
O33 O-2 0.123 0.4451 0.0386 1 0.0
O40 O-2 0.3078 0.4889 0.1719 1 0.0
O87 O-2 0.1278 0.8928 0.1718 1 0.0
O45 O-2 0.3687 0.2634 0.1056 1 0.0
O29 O-2 0.2683 0.534 0.11 1 0.0
O72 O-2 0.472 0.5624 0.0799 1 0.0
O12 O-2 0.2885 0.5725 0.3069 1 0.0
Mo6 Mo+5 0.2878 0.5072 -0.0668 1 0.0
Mo5 Mo+5 0.3377 0.4009 0.2084 1 0.0
O8 O-2 0.2934 0.4385 0.8971 1 0.0
O24 O-2 0.5008 0.3959 0.0103 1 0.0
O85 O-2 0.1902 0.6969 0.2491 1 0.0
O21 O-2 0.0791 0.2789 -0.0183 1 0.0
O38 O-2 0.2041 0.6102 0.0559 1 0.0
O13 O-2 0.2617 0.4285 0.3247 1 0.0
Mo19 Mo+5 0.0013 0.1852 0.1922 1 0.0
O10 O-2 0.2989 0.6511 0.0588 1 0.0
O14 O-2 0.0971 0.5121 0.2972 1 0.0
O5 O-2 0.3115 0.3467 0.0233 1 0.0
O16 O-2 0.0983 0.5975 0.1555 1 0.0
O93 O-2 0.1645 0.7723 0.1883 1 0.0
O26 O-2 0.1502 0.5057 0.1021 1 0.0
O86 O-2 0.0428 0.6972 0.1046 1 0.0
Mo14 Mo+5 0.1133 0.3502 0.0028 1 0.0
O58 O-2 -0.0416 0.2631 0.1871 1 0.0
O69 O-2 0.2471 0.2265 0.0515 1 0.0
O9 O-2 0.3197 0.5799 -0.0859 1 0.0
O30 O-2 0.3179 0.4945 0.0529 1 0.0
Mo18 Mo+5 0.4739 0.3134 0.015 1 0.0
Mo15 Mo+5 0.1003 0.4183 0.0981 1 0.0
O77 O-2 0.1143 0.8406 0.0083 1 0.0
N2 N+3 0.3697 0.5534 0.1182 1 0.0
O67 O-2 0.2331 0.4187 -0.0315 1 0.0
O64 O-2 0.0239 0.4087 0.199 1 0.0
Mo16 Mo+5 0.0969 0.3402 0.1922 1 0.0
O15 O-2 0.1507 0.3941 0.3149 1 0.0
O20 O-2 0.1658 0.3062 0.0148 1 0.0
O84 O-2 0.4142 0.7204 0.0701 1 0.0
O42 O-2 0.4543 0.3203 0.0724 1 0.0
Mo2 Mo+5 0.4168 0.3439 0.1172 1 0.0
O50 O-2 0.2513 0.555 0.2256 1 0.0
O39 O-2 0.2698 0.5658 -0.0065 1 0.0
O46 O-2 0.0354 0.2035 0.0463 1 0.0
N1 N+3 0.0507 0.47 0.0958 1 0.0
O83 O-2 0.282 0.8091 0.128 1 0.0
O68 O-2 0.0652 0.1099 0.1989 1 0.0
O57 O-2 0.1501 0.2985 0.1849 1 0.0
O41 O-2 0.2733 0.3842 0.1075 1 0.0
O60 O-2 0.4608 0.4387 0.129 1 0.0
Mo13 Mo+5 0.1699 0.4741 -0.0754 1 0.0
O65 O-2 -0.0119 0.3103 0.0883 1 0.0
O7 O-2 0.2957 0.3359 0.1975 1 0.0
O32 O-2 0.1126 0.4392 0.1593 1 0.0
O43 O-2 0.3332 0.4639 -0.0274 1 0.0
O91 O-2 0.1822 0.688 0.3273 1 0.0
O27 O-2 0.2102 0.4649 0.1595 1 0.0
Mo7 Mo+5 0.2681 0.5734 0.0476 1 0.0
O63 O-2 0.0433 0.4214 -0.0125 1 0.0
O6 O-2 0.3814 0.3481 0.2306 1 0.0
O59 O-2 0 0.1717 0.25 1 0.0
O36 O-2 0.3758 0.4124 0.0781 1 0.0
O17 O-2 0.107 0.6032 0.0454 1 0.0
O74 O-2 0.277 0.7695 0.2352 1 0.0
O2 O-2 0.3837 0.6255 0.1228 1 0.0
O23 O-2 0.5186 0.2514 0.0216 1 0.0
O66 O-2 0.2116 0.4068 0.2444 1 0.0
O61 O-2 0.4084 0.5176 0.0173 1 0.0
O25 O-2 -0.0303 0.1049 0.1763 1 0.0
O90 O-2 0.3641 0.7408 0.1621 1 0.0
O54 O-2 0.1633 0.5373 -0.0138 1 0.0
O96 O-2 0.4053 0.1663 0.1969 1 0.0
O22 O-2 0.115 0.2029 0.0946 1 0.0
O81 O-2 0.1837 0.7436 0.1132 1 0.0
O1 O-2 0.013 0.5084 0.094 1 0.0
Mo3 Mo+5 0.3535 0.4138 0.0189 1 0.0
Mo9 Mo+5 0.2607 0.4953 0.2863 1 0.0
O28 O-2 0.2194 0.4702 0.0514 1 0.0
O51 O-2 0.1091 0.3938 0.2401 1 0.0
O94 O-2 0.0263 -0.0443 0.2084 1 0.0
Mo11 Mo+5 0.1435 0.5368 0.1655 1 0.0
O89 O-2 -0.0461 0.6311 0.1095 1 0.0
O19 O-2 0.1279 0.5263 -0.0984 1 0.0
O55 O-2 0.0612 0.2666 0.2073 1 0.0
Mo12 Mo+5 0.1537 0.5432 0.0397 1 0.0
Mo10 Mo+5 0.1425 0.4601 0.2788 1 0.0
O52 O-2 0.145 0.5261 0.2194 1 0.0
O62 O-2 0.3939 0.5006 0.2163 1 0.0
Mo1 Mo+5 0.2187 0.4298 0.1053 1 0.0
O53 O-2 0.3112 0.4507 0.254 1 0.0
O34 O-2 0.195 0.5249 0.2915 1 0.0
O73 O-2 0.2239 0.211 0.1402 1 0.0
O37 O-2 0.0745 0.331 0.132 1 0.0
O78 O-2 0.0603 0.0171 0.0697 1 0.0
O70 O-2 0.4525 0.2684 0.2283 1 0.0
O76 O-2 0.1139 0.0426 0.1399 1 0.0
O88 O-2 0.0697 0.8605 0.0972 1 0.0
O18 O-2 0.1857 0.4115 0.8876 1 0.0
O56 O-2 0.0313 0.1976 0.1337 1 0.0
O49 O-2 0.4036 0.3662 0.0035 1 0.0
O11 O-2 0.2899 0.646 0.1668 1 0.0
O92 O-2 0.0096 0.5602 0.2081 1 0.0
O35 O-2 0.0816 0.335 0.0593 1 0.0
O4 O-2 0.4407 0.3009 0.1575 1 0.0
O79 O-2 0.1372 0.1462 0.2568 1 0.0
O48 O-2 0.1315 0.4068 -0.0417 1 0.0
O71 O-2 0.4574 0.9149 0.0253 1 0.0
O75 O-2 0.4475 0.9011 0.1438 1 0.0
